data_4003433
loop_
_publ_author_name
'Morad, Viktoriia'
'Cherniukh, Ihor'
'P\"ottschacher, Lena'
'Shynkarenko, Yevhen'
'Yakunin, Sergii'
'Kovalenko, Maksym V.'

_publ_section_title
;
 Manganese(II) in Tetrahedral Halide Environment: Factors Governing Bright
 Green Luminescence
;
_journal_name_full 'Chemistry of Materials'
_journal_paper_doi 10.1021/acs.chemmater.9b03782
_journal_year 2019
_chemical_formula_moiety 'Cl4 Mn, 2(C10 H22 N)'
_chemical_formula_sum 'C20 H44 Cl4 Mn N2'
_chemical_formula_weight 509.31
_chemical_name_systematic 'N-benzyl-N,N,N-trimethylammonium tetrabromomanganate(II)'
_space_group_crystal_system monoclinic
_space_group_IT_number 14
_space_group_name_Hall '-P 2ybc'
_space_group_name_H-M_alt 'P 1 21/c 1'
_atom_sites_solution_hydrogens geom
_atom_sites_solution_primary dual
_audit_creation_date 2019-06-24
_audit_creation_method
;
Olex2 1.2
(compiled 2018.05.29 svn.r3508 for OlexSys, GUI svn.r5506)
;
_audit_update_record
;
2019-06-24 deposited with the CCDC.	2019-08-25 downloaded from the CCDC.
;
_cell_angle_alpha 90
_cell_angle_beta 110.844(3)
_cell_angle_gamma 90
_cell_formula_units_Z 4
_cell_length_a 15.9617(4)
_cell_length_b 10.3605(3)
_cell_length_c 16.6640(4)
_cell_measurement_reflns_used 10632
_cell_measurement_temperature 100.01(10)
_cell_measurement_theta_max 30.7740
_cell_measurement_theta_min 2.2000
_cell_volume 2575.39(13)
_computing_cell_refinement 'CrysAlisPro 1.171.39.28c (Rigaku OD, 2015)'
_computing_data_collection 'CrysAlisPro 1.171.39.28c (Rigaku OD, 2015)'
_computing_data_reduction 'CrysAlisPro 1.171.39.28c (Rigaku OD, 2015)'
_computing_molecular_graphics 'Olex2 (Dolomanov et al., 2009)'
_computing_publication_material 'Olex2 (Dolomanov et al., 2009)'
_computing_structure_refinement 'ShelXL (Sheldrick, 2015)'
_computing_structure_solution 'ShelXT (Sheldrick, 2015)'
_diffrn_ambient_environment N~2~
_diffrn_ambient_temperature 100.01(10)
_diffrn_detector 'CCD plate'
_diffrn_detector_area_resol_mean 16.0839
_diffrn_detector_type Sapphire3
_diffrn_measured_fraction_theta_full 1.000
_diffrn_measured_fraction_theta_max 0.932
_diffrn_measurement_details
;
List of Runs (angles in degrees, time in seconds):

  # Type    Start    End  Width  t~exp~   \w     \q     \k     \f   Frames
#--------------------------------------------------------------------------
  1  \w    -47.00  40.00   1.00   45.00    --   21.49 -57.00 -30.00   87
  2  \w     -7.00  91.00   1.00   45.00    --   21.49  77.00-150.00   98
  3  \w    -25.00  62.00   1.00   45.00    --   21.49 -99.00 -30.00   87
  4  \w    -25.00  62.00   1.00   45.00    --   21.49 -99.00  90.00   87
  5  \w    -49.00  44.00   1.00   45.00    --   21.49 -38.00-180.00   93
  6  \w     -7.00  91.00   1.00   45.00    --   21.49  77.00 -30.00   98
  7  \w      3.00  90.00   1.00   45.00    --   21.49  57.00 120.00   87
  8  \w     34.00  70.00   1.00   45.00    --   21.49 179.00-120.00   36
;
_diffrn_measurement_device 'four-circle diffractometer'
_diffrn_measurement_device_type 'Xcalibur, Sapphire3'
_diffrn_measurement_method '\w scans'
_diffrn_orient_matrix_type 'CrysAlisPro convention (1999,Acta A55,543-557)'
_diffrn_orient_matrix_UB_11 0.0415326000
_diffrn_orient_matrix_UB_12 0.0241330000
_diffrn_orient_matrix_UB_13 0.0284960000
_diffrn_orient_matrix_UB_21 -0.0222292000
_diffrn_orient_matrix_UB_22 0.0281656000
_diffrn_orient_matrix_UB_23 0.0257148000
_diffrn_orient_matrix_UB_31 0.0064983000
_diffrn_orient_matrix_UB_32 -0.0575624000
_diffrn_orient_matrix_UB_33 0.0245024000
_diffrn_radiation_monochromator graphite
_diffrn_radiation_probe x-ray
_diffrn_radiation_type MoK\a
_diffrn_radiation_wavelength 0.71073
_diffrn_reflns_av_R_equivalents 0.0542
_diffrn_reflns_av_unetI/netI 0.0425
_diffrn_reflns_Laue_measured_fraction_full 1.000
_diffrn_reflns_Laue_measured_fraction_max 0.932
_diffrn_reflns_limit_h_max 22
_diffrn_reflns_limit_h_min -22
_diffrn_reflns_limit_k_max 14
_diffrn_reflns_limit_k_min -14
_diffrn_reflns_limit_l_max 22
_diffrn_reflns_limit_l_min -22
_diffrn_reflns_number 40059
_diffrn_reflns_point_group_measured_fraction_full 1.000
_diffrn_reflns_point_group_measured_fraction_max 0.932
_diffrn_reflns_theta_full 25.242
_diffrn_reflns_theta_max 30.982
_diffrn_reflns_theta_min 2.361
_diffrn_source 'fine-focus sealed X-ray tube'
_diffrn_source_type 'Enhance (Mo) X-ray Source'
_exptl_absorpt_coefficient_mu 0.936
_exptl_absorpt_correction_T_max 0.93985
_exptl_absorpt_correction_T_min 0.93985
_exptl_absorpt_correction_type sphere
_exptl_absorpt_process_details
;
CrysAlisPro 1.171.39.28c (Rigaku Oxford Diffraction, 2015)
Spherical absorption correction
 using equivalent radius and absorption coefficient.
Empirical absorption correction using spherical harmonics,
 implemented in SCALE3 ABSPACK scaling algorithm.
;
_exptl_crystal_colour 'clear light colourless'
_exptl_crystal_colour_lustre clear
_exptl_crystal_colour_modifier light
_exptl_crystal_colour_primary colourless
_exptl_crystal_density_diffrn 1.314
_exptl_crystal_description plate
_exptl_crystal_F_000 1084
_exptl_crystal_preparation Luminescent
_exptl_crystal_recrystallization_method 'from acid'
_exptl_crystal_size_max 0.4
_exptl_crystal_size_mid 0.2
_exptl_crystal_size_min 0.02
_refine_diff_density_max 0.435
_refine_diff_density_min -0.375
_refine_diff_density_rms 0.070
_refine_ls_extinction_method none
_refine_ls_goodness_of_fit_ref 1.125
_refine_ls_hydrogen_treatment constr
_refine_ls_matrix_type full
_refine_ls_number_parameters 248
_refine_ls_number_reflns 7638
_refine_ls_number_restraints 0
_refine_ls_restrained_S_all 1.125
_refine_ls_R_factor_all 0.0542
_refine_ls_R_factor_gt 0.0421
_refine_ls_shift/su_max 0.001
_refine_ls_shift/su_mean 0.000
_refine_ls_structure_factor_coef Fsqd
_refine_ls_weighting_details 'w=1/[\s^2^(Fo^2^)+(0.0288P)^2^+0.8961P] where P=(Fo^2^+2Fc^2^)/3'
_refine_ls_weighting_scheme calc
_refine_ls_wR_factor_gt 0.0815
_refine_ls_wR_factor_ref 0.0857
_reflns_Friedel_coverage 0.000
_reflns_number_gt 6639
_reflns_number_total 7638
_reflns_threshold_expression 'I > 2\s(I)'
_cod_data_source_file cm9b03782_si_004.cif
_cod_data_source_block ic3037
_cod_depositor_comments
;

2020-10-16
Z value and formula fixed to values more according to usual
chemical conventions.                 miguel
;
_cod_original_formula_weight 407.45
_cod_original_formula_moiety '0.8(Cl4 Mn), 1.6(C10 H22 N)'
_cod_original_formula_units_Z 5
_cod_original_formula_sum 'C16 H35.20 Cl3.20 Mn0.80 N1.60'
_cod_database_code 4003433
_shelx_shelxl_version_number 2018/3
_chemical_oxdiff_formula 'C20 N2 H40 Mn Cl4'
_shelx_space_group_comment
;
The symmetry employed for this shelxl refinement is uniquely defined
by the following loop, which should always be used as a source of
symmetry information in preference to the above space-group names.
They are only intended as comments.
;
_shelx_estimated_absorpt_t_max 0.982
_shelx_estimated_absorpt_t_min 0.706
_reflns_odcompleteness_completeness 99.96
_reflns_odcompleteness_iscentric 1
_reflns_odcompleteness_theta 28.22
_olex2_refinement_description
;
1. Fixed Uiso
 At 1.2 times of:
  All C(H,H) groups
 At 1.5 times of:
  All C(H,H,H) groups
2.a Secondary CH2 refined with riding coordinates:
 C008(H00A,H00B), C009(H00C,H00D), C00A(H00W,H00X), C00B(H00E,H00F), C00C(H00Y,
 H), C00D(H00G,H00H), C00E(H00Z,HA), C00F(H00I,H00J), C00G(H00,HB), C00H(H0AA,
 HC), C00I(H1AA,HD), C00J(H00K,H00L), C00K(H2AA,HE), C00L(H3AA,HF), C00M(H00M,
 H00N), C00O(H00R,H00S)
2.b Idealised Me refined as rotating group:
 C00N(H00O,H00P,H00Q), C00P(H4AA,HG,HH), C00Q(H5AA,HI,HJ), C00R(H00T,H00U,H00V)
;
_olex2_date_sample_data_collection 2018-03-21
_olex2_submission_special_instructions 'No special instructions were received'
_oxdiff_exptl_absorpt_empirical_details
;
Empirical correction (ABSPACK) includes:
- Absorption correction using spherical harmonics
- Frame scaling
;
_oxdiff_exptl_absorpt_empirical_full_max 1.255
_oxdiff_exptl_absorpt_empirical_full_min 0.852
_xtal_radius 0.2

loop_
_space_group_symop_operation_xyz
'x, y, z'
'-x, y+1/2, -z+1/2'
'-x, -y, -z'
'x, -y-1/2, z-1/2'

loop_
_atom_site_label
_atom_site_type_symbol
_atom_site_fract_x
_atom_site_fract_y
_atom_site_fract_z
_atom_site_U_iso_or_equiv
_atom_site_adp_type
_atom_site_occupancy
_atom_site_site_symmetry_order
_atom_site_calc_flag
_atom_site_refinement_flags_posn
Mn01 Mn 0.74408(2) 0.06406(2) 0.27107(2) 0.01415(7) Uani 1 1 d .
Cl02 Cl 0.64578(3) 0.01324(4) 0.34557(3) 0.02025(9) Uani 1 1 d .
Cl03 Cl 0.88314(3) -0.03679(4) 0.34520(3) 0.02041(9) Uani 1 1 d .
Cl04 Cl 0.68085(3) 0.00029(4) 0.12562(3) 0.02308(10) Uani 1 1 d .
Cl05 Cl 0.76784(3) 0.29082(4) 0.28706(3) 0.02193(10) Uani 1 1 d .
N006 N 0.13116(9) 0.82522(13) 0.42906(8) 0.0147(3) Uani 1 1 d .
N007 N 0.60222(9) 0.55991(13) 0.34128(9) 0.0166(3) Uani 1 1 d .
C008 C 0.13749(11) 0.97125(16) 0.43817(11) 0.0168(3) Uani 1 1 d .
H00A H 0.076005 1.006611 0.421259 0.020 Uiso 1 1 calc R
H00B H 0.169053 0.992522 0.499483 0.020 Uiso 1 1 calc R
C009 C 0.07782(12) 0.77954(17) 0.48307(10) 0.0183(3) Uani 1 1 d .
H00C H 0.113213 0.795899 0.544346 0.022 Uiso 1 1 calc R
H00D H 0.021990 0.830841 0.467789 0.022 Uiso 1 1 calc R
C00A C 0.74671(11) 0.66024(18) 0.28468(10) 0.0190(3) Uani 1 1 d .
H00W H 0.779268 0.580581 0.280716 0.023 Uiso 1 1 calc R
H00X H 0.776652 0.734258 0.268554 0.023 Uiso 1 1 calc R
C00B C 0.05365(12) 0.63735(17) 0.47145(11) 0.0221(4) Uani 1 1 d .
H00E H 0.014778 0.615661 0.504428 0.027 Uiso 1 1 calc R
H00F H 0.108986 0.585039 0.494572 0.027 Uiso 1 1 calc R
C00C C 0.53376(11) 0.69776(17) 0.43077(11) 0.0188(3) Uani 1 1 d .
H00Y H 0.592636 0.714034 0.476331 0.023 Uiso 1 1 calc R
H H 0.506871 0.620394 0.446826 0.023 Uiso 1 1 calc R
C00D C 0.08233(11) 0.78852(17) 0.33577(10) 0.0174(3) Uani 1 1 d .
H00G H 0.119664 0.812808 0.301753 0.021 Uiso 1 1 calc R
H00H H 0.025540 0.837680 0.313122 0.021 Uiso 1 1 calc R
C00E C 0.69899(11) 0.57017(17) 0.40142(10) 0.0183(3) Uani 1 1 d .
H00Z H 0.700439 0.585874 0.460503 0.022 Uiso 1 1 calc R
HA H 0.729669 0.487125 0.401432 0.022 Uiso 1 1 calc R
C00F C 0.20424(12) 1.17976(17) 0.41358(11) 0.0221(4) Uani 1 1 d .
H00I H 0.236800 1.182281 0.476418 0.027 Uiso 1 1 calc R
H00J H 0.244267 1.216738 0.385774 0.027 Uiso 1 1 calc R
C00G C 0.54578(11) 0.67563(16) 0.34550(10) 0.0167(3) Uani 1 1 d .
H00 H 0.485717 0.665685 0.300517 0.020 Uiso 1 1 calc R
HB H 0.573428 0.753840 0.331419 0.020 Uiso 1 1 calc R
C00H C 0.59992(12) 0.54511(18) 0.24982(11) 0.0208(4) Uani 1 1 d .
H0AA H 0.626673 0.460890 0.244301 0.025 Uiso 1 1 calc R
HC H 0.536713 0.544711 0.210175 0.025 Uiso 1 1 calc R
C00I C 0.64981(11) 0.65144(19) 0.22329(11) 0.0214(4) Uani 1 1 d .
H1AA H 0.619379 0.734923 0.222590 0.026 Uiso 1 1 calc R
HD H 0.648675 0.634282 0.164464 0.026 Uiso 1 1 calc R
C00J C 0.06178(12) 0.64507(17) 0.32483(11) 0.0200(4) Uani 1 1 d .
H00K H 0.118588 0.595662 0.343834 0.024 Uiso 1 1 calc R
H00L H 0.029241 0.625744 0.263377 0.024 Uiso 1 1 calc R
C00K C 0.74941(11) 0.67755(17) 0.37634(10) 0.0182(3) Uani 1 1 d .
H2AA H 0.812536 0.678021 0.416187 0.022 Uiso 1 1 calc R
HE H 0.722350 0.761716 0.381427 0.022 Uiso 1 1 calc R
C00L C 0.47248(11) 0.81403(17) 0.42165(11) 0.0181(3) Uani 1 1 d .
H3AA H 0.500577 0.890796 0.406344 0.022 Uiso 1 1 calc R
HF H 0.414910 0.797958 0.374215 0.022 Uiso 1 1 calc R
C00M C 0.18529(13) 1.03870(18) 0.38573(12) 0.0227(4) Uani 1 1 d .
H00M H 0.147583 1.034864 0.324050 0.027 Uiso 1 1 calc R
H00N H 0.242440 0.993816 0.393669 0.027 Uiso 1 1 calc R
C00N C 0.22346(11) 0.76792(18) 0.46176(12) 0.0224(4) Uani 1 1 d .
H00O H 0.254351 0.788608 0.422011 0.034 Uiso 1 1 calc GR
H00P H 0.219082 0.674010 0.466111 0.034 Uiso 1 1 calc GR
H00Q H 0.257257 0.803696 0.518542 0.034 Uiso 1 1 calc GR
C00O C 0.00504(12) 0.60336(18) 0.37703(11) 0.0227(4) Uani 1 1 d .
H00R H -0.005682 0.509142 0.371002 0.027 Uiso 1 1 calc R
H00S H -0.053735 0.647646 0.355296 0.027 Uiso 1 1 calc R
C00P C 0.45407(12) 0.84206(19) 0.50335(11) 0.0232(4) Uani 1 1 d .
H4AA H 0.415636 0.918440 0.494712 0.035 Uiso 1 1 calc GR
HG H 0.510848 0.858030 0.550572 0.035 Uiso 1 1 calc GR
HH H 0.423857 0.767803 0.517448 0.035 Uiso 1 1 calc GR
C00Q C 0.56298(13) 0.43997(17) 0.36381(13) 0.0266(4) Uani 1 1 d .
H5AA H 0.594723 0.364266 0.353749 0.040 Uiso 1 1 calc GR
HI H 0.499346 0.434152 0.327970 0.040 Uiso 1 1 calc GR
HJ H 0.569219 0.443038 0.424448 0.040 Uiso 1 1 calc GR
C00R C 0.12164(14) 1.26432(19) 0.39220(14) 0.0327(5) Uani 1 1 d .
H00T H 0.089775 1.265033 0.329914 0.049 Uiso 1 1 calc GR
H00U H 0.139648 1.352473 0.412289 0.049 Uiso 1 1 calc GR
H00V H 0.082086 1.230103 0.420587 0.049 Uiso 1 1 calc GR

loop_
_atom_site_aniso_label
_atom_site_aniso_U_11
_atom_site_aniso_U_22
_atom_site_aniso_U_33
_atom_site_aniso_U_23
_atom_site_aniso_U_13
_atom_site_aniso_U_12
Mn01 0.01365(12) 0.01732(14) 0.01188(12) -0.00013(9) 0.00501(9) 0.00124(9)
Cl02 0.01669(19) 0.0275(2) 0.0188(2) 0.00112(16) 0.00910(15) -0.00046(16)
Cl03 0.01574(19) 0.0244(2) 0.0204(2) 0.00167(16) 0.00557(15) 0.00453(15)
Cl04 0.0258(2) 0.0284(2) 0.01375(19) -0.00357(16) 0.00547(16) -0.00145(17)
Cl05 0.0264(2) 0.0174(2) 0.0244(2) -0.00036(16) 0.01195(17) 0.00194(16)
N006 0.0149(6) 0.0180(7) 0.0112(6) -0.0003(5) 0.0046(5) 0.0012(5)
N007 0.0174(7) 0.0170(7) 0.0154(7) -0.0003(5) 0.0060(5) 0.0004(5)
C008 0.0194(8) 0.0177(8) 0.0144(8) -0.0021(6) 0.0073(6) -0.0005(6)
C009 0.0219(8) 0.0224(9) 0.0128(8) 0.0010(6) 0.0086(6) -0.0005(7)
C00A 0.0180(8) 0.0245(9) 0.0150(8) -0.0023(7) 0.0067(6) -0.0012(7)
C00B 0.0261(9) 0.0215(9) 0.0212(9) 0.0020(7) 0.0115(7) -0.0019(7)
C00C 0.0186(8) 0.0239(9) 0.0142(8) 0.0009(7) 0.0063(6) 0.0023(7)
C00D 0.0185(8) 0.0239(9) 0.0104(7) -0.0015(6) 0.0060(6) 0.0001(7)
C00E 0.0175(8) 0.0232(9) 0.0126(8) 0.0013(6) 0.0034(6) 0.0041(7)
C00F 0.0286(9) 0.0234(9) 0.0169(8) -0.0039(7) 0.0114(7) -0.0063(7)
C00G 0.0157(8) 0.0182(8) 0.0158(8) 0.0004(6) 0.0052(6) 0.0016(6)
C00H 0.0185(8) 0.0276(10) 0.0148(8) -0.0070(7) 0.0039(6) 0.0010(7)
C00I 0.0200(8) 0.0325(10) 0.0119(8) -0.0014(7) 0.0061(6) 0.0026(7)
C00J 0.0214(8) 0.0207(9) 0.0173(8) -0.0034(7) 0.0063(7) 0.0003(7)
C00K 0.0153(8) 0.0256(9) 0.0123(8) -0.0032(7) 0.0030(6) -0.0015(6)
C00L 0.0193(8) 0.0202(9) 0.0156(8) -0.0003(7) 0.0071(6) 0.0002(6)
C00M 0.0298(10) 0.0224(9) 0.0211(9) -0.0023(7) 0.0154(8) -0.0039(7)
C00N 0.0145(8) 0.0250(10) 0.0246(9) -0.0001(7) 0.0029(7) 0.0032(7)
C00O 0.0217(9) 0.0220(9) 0.0232(9) -0.0025(7) 0.0065(7) -0.0032(7)
C00P 0.0227(9) 0.0311(10) 0.0183(9) -0.0003(7) 0.0103(7) 0.0020(7)
C00Q 0.0293(10) 0.0167(9) 0.0375(11) 0.0015(8) 0.0165(8) -0.0024(7)
C00R 0.0336(11) 0.0237(10) 0.0345(11) -0.0002(9) 0.0043(9) -0.0002(8)

loop_
_atom_type_symbol
_atom_type_description
_atom_type_scat_dispersion_real
_atom_type_scat_dispersion_imag
_atom_type_scat_source
C C 0.0033 0.0016 'International Tables Vol C Tables 4.2.6.8 and 6.1.1.4'
H H 0.0000 0.0000 'International Tables Vol C Tables 4.2.6.8 and 6.1.1.4'
Cl Cl 0.1484 0.1585 'International Tables Vol C Tables 4.2.6.8 and 6.1.1.4'
Mn Mn 0.3368 0.7283 'International Tables Vol C Tables 4.2.6.8 and 6.1.1.4'
N N 0.0061 0.0033 'International Tables Vol C Tables 4.2.6.8 and 6.1.1.4'

loop_
_geom_angle_atom_site_label_1
_geom_angle_atom_site_label_2
_geom_angle_atom_site_label_3
_geom_angle
Cl03 Mn01 Cl02 107.472(18)
Cl03 Mn01 Cl05 107.167(18)
Cl04 Mn01 Cl02 110.650(18)
Cl04 Mn01 Cl03 113.013(18)
Cl04 Mn01 Cl05 112.556(18)
Cl05 Mn01 Cl02 105.568(18)
C009 N006 C008 106.41(12)
C009 N006 C00D 109.69(12)
C00D N006 C008 110.06(12)
C00N N006 C008 109.63(13)
C00N N006 C009 110.29(13)
C00N N006 C00D 110.67(13)
C00E N007 C00H 108.99(13)
C00G N007 C00E 113.34(13)
C00G N007 C00H 108.89(13)
C00Q N007 C00E 108.11(13)
C00Q N007 C00G 109.63(13)
C00Q N007 C00H 107.74(13)
C00M C008 N006 115.43(14)
C00B C009 N006 113.44(14)
C00K C00A C00I 109.89(14)
C009 C00B C00O 111.59(15)
C00G C00C C00L 108.44(14)
N006 C00D C00J 112.21(13)
C00K C00E N007 112.64(13)
C00R C00F C00M 114.76(16)
N007 C00G C00C 115.98(13)
C00I C00H N007 113.08(14)
C00H C00I C00A 111.16(14)
C00D C00J C00O 110.83(14)
C00E C00K C00A 111.20(14)
C00P C00L C00C 112.54(14)
C008 C00M C00F 110.52(14)
C00J C00O C00B 109.59(14)

loop_
_geom_bond_atom_site_label_1
_geom_bond_atom_site_label_2
_geom_bond_distance
Mn01 Cl02 2.3804(5)
Mn01 Cl03 2.3650(5)
Mn01 Cl04 2.3642(5)
Mn01 Cl05 2.3795(5)
N006 C008 1.520(2)
N006 C009 1.518(2)
N006 C00D 1.519(2)
N006 C00N 1.499(2)
N007 C00E 1.517(2)
N007 C00G 1.516(2)
N007 C00H 1.519(2)
N007 C00Q 1.498(2)
C008 C00M 1.519(2)
C009 C00B 1.518(2)
C00A C00I 1.524(2)
C00A C00K 1.523(2)
C00B C00O 1.527(2)
C00C C00G 1.517(2)
C00C C00L 1.525(2)
C00D C00J 1.519(2)
C00E C00K 1.516(2)
C00F C00M 1.531(2)
C00F C00R 1.516(3)
C00H C00I 1.515(3)
C00J C00O 1.524(2)
C00L C00P 1.519(2)
